data_2226127
loop_
_publ_author_name
'Lin, Pei-Xi'
'Cheng, Yan'
'Mai, Yu-Lian'
'An, Zhe'

_publ_section_title
;
 Bis(\m-biphenyl-2,2'-dicarboxylato)bis[aqua(2,2'-bipyridine)cadmium(II)]
;
_journal_coeditor_code HB5426
_journal_issue 6
_journal_name_full 'Acta Crystallographica Section E'
_journal_page_first m637
_journal_paper_doi 10.1107/S1600536810016387
_journal_volume 66
_journal_year 2010
_chemical_formula_iupac '[Cd2 (C14 H8 O4)2 (C10 H8 N2)2 (H2 O)2]'
_chemical_formula_moiety 'C48 H36 Cd2 N4 O10'
_chemical_formula_sum 'C48 H36 Cd2 N4 O10'
_chemical_formula_weight 1053.61
_chemical_name_systematic
;
Bis(\m-biphenyl-2,2'-dicarboxylato)bis[aqua(2,2'-bipyridine)cadmium(II)]
;
_space_group_IT_number 14
_symmetry_cell_setting monoclinic
_symmetry_space_group_name_Hall '-P 2yn'
_symmetry_space_group_name_H-M 'P 1 21/n 1'
_atom_sites_solution_hydrogens geom
_atom_sites_solution_primary direct
_atom_sites_solution_secondary difmap
_audit_creation_method SHELXL-97
_cell_angle_alpha 90.00
_cell_angle_beta 98.37(3)
_cell_angle_gamma 90.00
_cell_formula_units_Z 2
_cell_length_a 11.532(2)
_cell_length_b 10.961(2)
_cell_length_c 16.891(3)
_cell_measurement_reflns_used 3697
_cell_measurement_temperature 295(2)
_cell_measurement_theta_max 25.00
_cell_measurement_theta_min 3.07
_cell_volume 2112.3(7)
_computing_cell_refinement 'SAINT-Plus (Bruker, 2001)'
_computing_data_collection 'APEX2 (Bruker, 2004)'
_computing_data_reduction 'SAINT-Plus (Bruker, 2001)'
_computing_molecular_graphics 'SHELXTL (Sheldrick, 2008)'
_computing_publication_material 'SHELXTL (Sheldrick, 2008)'
_computing_structure_refinement 'SHELXL97 (Sheldrick, 2008)'
_computing_structure_solution 'SHELXS97 (Sheldrick, 2008)'
_diffrn_ambient_temperature 295(2)
_diffrn_measured_fraction_theta_full 0.998
_diffrn_measured_fraction_theta_max 0.998
_diffrn_measurement_device_type 'Bruker APEXII CCD'
_diffrn_measurement_method 'phi and omega scans'
_diffrn_radiation_monochromator graphite
_diffrn_radiation_source 'fine-focus sealed tube'
_diffrn_radiation_type MoK\a
_diffrn_radiation_wavelength 0.71073
_diffrn_reflns_av_R_equivalents 0.0295
_diffrn_reflns_av_sigmaI/netI 0.0236
_diffrn_reflns_limit_h_max 13
_diffrn_reflns_limit_h_min -13
_diffrn_reflns_limit_k_max 13
_diffrn_reflns_limit_k_min -12
_diffrn_reflns_limit_l_max 20
_diffrn_reflns_limit_l_min -20
_diffrn_reflns_number 15936
_diffrn_reflns_theta_full 25.00
_diffrn_reflns_theta_max 25.00
_diffrn_reflns_theta_min 3.07
_diffrn_standards_number 0
_exptl_absorpt_coefficient_mu 1.073
_exptl_absorpt_correction_T_max 0.919
_exptl_absorpt_correction_T_min 0.882
_exptl_absorpt_correction_type multi-scan
_exptl_absorpt_process_details '(SADABS; Bruker, 2001)'
_exptl_crystal_colour colorless
_exptl_crystal_density_diffrn 1.656
_exptl_crystal_density_method 'not measured'
_exptl_crystal_description block
_exptl_crystal_F_000 1056
_exptl_crystal_size_max 0.12
_exptl_crystal_size_mid 0.10
_exptl_crystal_size_min 0.08
_refine_diff_density_max 0.590
_refine_diff_density_min -0.258
_refine_ls_extinction_method none
_refine_ls_goodness_of_fit_ref 1.001
_refine_ls_hydrogen_treatment mixed
_refine_ls_matrix_type full
_refine_ls_number_parameters 295
_refine_ls_number_reflns 3697
_refine_ls_number_restraints 0
_refine_ls_restrained_S_all 1.001
_refine_ls_R_factor_all 0.0308
_refine_ls_R_factor_gt 0.0252
_refine_ls_shift/su_max 0.003
_refine_ls_shift/su_mean 0.000
_refine_ls_structure_factor_coef Fsqd
_refine_ls_weighting_details 'calc w=1/[\s^2^(Fo^2^)+(0.0345P)^2^+0.8848P] where P=(Fo^2^+2Fc^2^)/3'
_refine_ls_weighting_scheme calc
_refine_ls_wR_factor_gt 0.0604
_refine_ls_wR_factor_ref 0.0632
_reflns_number_gt 3223
_reflns_number_total 3697
_reflns_threshold_expression I>2\s(I)
_cod_data_source_file hb5426.cif
_cod_data_source_block I
_cod_depositor_comments
;
The following automatic conversions were performed:
'_symmetry_cell_setting' value 'Monoclinic' changed to 'monoclinic'
according to '/home/saulius/struct/CIF-dictionaries/cif_core.dic'
dictionary named 'cif_core.dic' version 2.4.1 from 2010-06-29.

Automatic conversion script
Id: cif_fix_enum 1527 2010-12-29 10:47:43Z saulius 
;
_cod_original_cell_volume 2112.4(7)
_cod_original_sg_symbol_H-M 'P 21/n'
_cod_database_code 2226127
_cod_database_fobs_code 2226127

loop_
_symmetry_equiv_pos_as_xyz
'x, y, z'
'-x+1/2, y+1/2, -z+1/2'
'-x, -y, -z'
'x-1/2, -y-1/2, z-1/2'

loop_
_atom_site_type_symbol
_atom_site_label
_atom_site_fract_x
_atom_site_fract_y
_atom_site_fract_z
_atom_site_U_iso_or_equiv
_atom_site_adp_type
_atom_site_calc_flag
_atom_site_refinement_flags
_atom_site_occupancy
_atom_site_disorder_assembly
_atom_site_disorder_group
C C1 0.7107(2) 0.6689(2) -0.01343(15) 0.0395(6) Uani d . 1 . .
C C2 0.8213(2) 0.6527(2) -0.04980(14) 0.0346(5) Uani d . 1 . .
C C3 0.9266(2) 0.6536(2) 0.00182(15) 0.0432(6) Uani d . 1 . .
H H3 0.9251 0.6607 0.0565 0.052 Uiso calc R 1 . .
C C4 1.0330(2) 0.6445(3) -0.02535(17) 0.0531(7) Uani d . 1 . .
H H4 1.1025 0.6464 0.0103 0.064 Uiso calc R 1 . .
C C5 1.0349(2) 0.6323(3) -0.10596(18) 0.0616(8) Uani d . 1 . .
H H5 1.1062 0.6257 -0.1253 0.074 Uiso calc R 1 . .
C C6 0.9320(2) 0.6300(3) -0.15806(16) 0.0534(7) Uani d . 1 . .
H H6 0.9351 0.6218 -0.2125 0.064 Uiso calc R 1 . .
C C7 0.8229(2) 0.6394(2) -0.13230(14) 0.0375(5) Uani d . 1 . .
C C8 0.6572(3) 0.8714(3) 0.17640(18) 0.0637(8) Uani d . 1 . .
H H8 0.7079 0.8055 0.1759 0.076 Uiso calc R 1 . .
C C9 0.6904(3) 0.9662(4) 0.22807(19) 0.0726(10) Uani d . 1 . .
H H9 0.7603 0.9631 0.2633 0.087 Uiso calc R 1 . .
C C10 0.6179(3) 1.0650(3) 0.2263(2) 0.0730(9) Uani d . 1 . .
H H10 0.6388 1.1311 0.2599 0.088 Uiso calc R 1 . .
C C11 0.5144(3) 1.0669(3) 0.17499(19) 0.0603(8) Uani d . 1 . .
H H11 0.4654 1.1346 0.1724 0.072 Uiso calc R 1 . .
C C12 0.4840(2) 0.9658(2) 0.12683(15) 0.0434(6) Uani d . 1 . .
C C13 0.3711(2) 0.9582(2) 0.07259(16) 0.0415(6) Uani d . 1 . .
C C14 0.2774(3) 1.0359(2) 0.0786(2) 0.0586(8) Uani d . 1 . .
H H14 0.2833 1.0947 0.1187 0.070 Uiso calc R 1 . .
C C15 0.1764(3) 1.0254(3) 0.0250(2) 0.0705(9) Uani d . 1 . .
H H15 0.1133 1.0771 0.0284 0.085 Uiso calc R 1 . .
C C16 0.1693(3) 0.9385(3) -0.0332(2) 0.0696(9) Uani d . 1 . .
H H16 0.1022 0.9311 -0.0708 0.084 Uiso calc R 1 . .
C C17 0.2630(3) 0.8622(3) -0.03524(19) 0.0573(7) Uani d . 1 . .
H H17 0.2575 0.8022 -0.0745 0.069 Uiso calc R 1 . .
C C18 0.3844(2) 0.5407(2) 0.13566(14) 0.0378(5) Uani d . 1 . .
C C19 0.3754(2) 0.4450(2) 0.19899(14) 0.0373(5) Uani d . 1 . .
C C20 0.4655(2) 0.4387(3) 0.26274(15) 0.0495(7) Uani d . 1 . .
H H20 0.5271 0.4940 0.2653 0.059 Uiso calc R 1 . .
C C21 0.4666(3) 0.3531(3) 0.32235(17) 0.0628(8) Uani d . 1 . .
H H21 0.5282 0.3508 0.3645 0.075 Uiso calc R 1 . .
C C22 0.3765(3) 0.2714(3) 0.31919(18) 0.0635(9) Uani d . 1 . .
H H22 0.3767 0.2127 0.3589 0.076 Uiso calc R 1 . .
C C23 0.2850(3) 0.2767(3) 0.25660(17) 0.0519(7) Uani d . 1 . .
H H23 0.2236 0.2213 0.2552 0.062 Uiso calc R 1 . .
C C24 0.2821(2) 0.3629(2) 0.19543(14) 0.0383(5) Uani d . 1 . .
Cd Cd1 0.495536(15) 0.710476(16) 0.035750(10) 0.03941(8) Uani d . 1 . .
N N1 0.5558(2) 0.8693(2) 0.12699(13) 0.0474(5) Uani d . 1 . .
N N2 0.36180(19) 0.87021(19) 0.01676(13) 0.0437(5) Uani d . 1 . .
O O1 0.62029(16) 0.71087(16) -0.05533(11) 0.0462(4) Uani d . 1 . .
O O2 0.71202(18) 0.6405(2) 0.05848(11) 0.0609(5) Uani d . 1 . .
O O3 0.29828(17) 0.58894(17) 0.09796(11) 0.0519(5) Uani d . 1 . .
O O4 0.49025(16) 0.56627(16) 0.12540(11) 0.0494(4) Uani d . 1 . .
O O5 0.37320(18) 0.60995(18) -0.07047(13) 0.0514(5) Uani d . 1 . .
H H1W 0.417(3) 0.566(3) -0.091(2) 0.080 Uiso d . 1 . .
H H2W 0.330(3) 0.563(3) -0.053(2) 0.080 Uiso d . 1 . .

loop_
_atom_site_aniso_label
_atom_site_aniso_U_11
_atom_site_aniso_U_22
_atom_site_aniso_U_33
_atom_site_aniso_U_12
_atom_site_aniso_U_13
_atom_site_aniso_U_23
C1 0.0421(15) 0.0358(12) 0.0425(15) -0.0027(11) 0.0129(12) -0.0079(11)
C2 0.0344(13) 0.0329(12) 0.0377(13) -0.0020(10) 0.0088(10) -0.0028(10)
C3 0.0428(15) 0.0466(14) 0.0400(14) -0.0024(12) 0.0056(11) -0.0080(12)
C4 0.0339(15) 0.0671(19) 0.0553(17) -0.0017(13) -0.0031(12) -0.0098(15)
C5 0.0313(15) 0.094(2) 0.0616(18) -0.0063(15) 0.0133(13) -0.0190(18)
C6 0.0382(15) 0.082(2) 0.0422(14) -0.0055(14) 0.0144(12) -0.0101(15)
C7 0.0350(13) 0.0397(13) 0.0385(13) -0.0046(11) 0.0084(10) -0.0027(11)
C8 0.0521(19) 0.078(2) 0.0586(18) 0.0112(16) -0.0011(15) -0.0007(17)
C9 0.056(2) 0.102(3) 0.0561(19) -0.014(2) -0.0035(15) -0.0080(19)
C10 0.076(2) 0.073(2) 0.070(2) -0.016(2) 0.0110(19) -0.0173(18)
C11 0.063(2) 0.0493(16) 0.070(2) -0.0067(14) 0.0148(16) -0.0082(15)
C12 0.0482(16) 0.0409(14) 0.0443(14) -0.0029(12) 0.0174(12) 0.0052(12)
C13 0.0433(15) 0.0298(12) 0.0543(15) 0.0016(11) 0.0168(12) 0.0089(12)
C14 0.056(2) 0.0354(14) 0.087(2) 0.0062(13) 0.0204(17) -0.0016(14)
C15 0.0437(19) 0.0454(17) 0.122(3) 0.0111(14) 0.0120(18) 0.0057(19)
C16 0.0488(19) 0.0480(17) 0.106(3) 0.0099(14) -0.0086(17) 0.0095(18)
C17 0.0501(18) 0.0490(16) 0.0695(19) 0.0062(14) -0.0026(15) 0.0035(15)
C18 0.0421(15) 0.0355(12) 0.0373(13) -0.0017(11) 0.0103(11) -0.0066(11)
C19 0.0373(14) 0.0421(13) 0.0329(12) -0.0012(11) 0.0066(10) -0.0024(11)
C20 0.0454(16) 0.0560(16) 0.0446(15) -0.0121(13) -0.0019(12) 0.0008(13)
C21 0.064(2) 0.072(2) 0.0460(16) -0.0134(17) -0.0120(14) 0.0123(16)
C22 0.075(2) 0.070(2) 0.0425(16) -0.0123(17) -0.0016(15) 0.0205(15)
C23 0.0537(18) 0.0588(17) 0.0431(15) -0.0147(14) 0.0068(13) 0.0064(13)
C24 0.0354(13) 0.0469(14) 0.0339(12) -0.0030(11) 0.0093(10) -0.0009(11)
Cd1 0.03751(12) 0.04095(12) 0.04107(12) 0.00950(8) 0.01014(8) 0.00319(8)
N1 0.0439(13) 0.0520(13) 0.0469(12) 0.0065(11) 0.0083(10) 0.0021(11)
N2 0.0412(12) 0.0378(11) 0.0520(13) 0.0066(9) 0.0073(10) 0.0055(10)
O1 0.0362(10) 0.0566(11) 0.0475(10) 0.0040(8) 0.0119(8) -0.0030(9)
O2 0.0582(13) 0.0849(15) 0.0443(11) 0.0056(11) 0.0225(9) 0.0077(11)
O3 0.0480(12) 0.0506(11) 0.0569(11) 0.0086(9) 0.0069(9) 0.0115(9)
O4 0.0416(11) 0.0511(10) 0.0575(11) -0.0050(9) 0.0132(9) 0.0107(9)
O5 0.0435(12) 0.0496(12) 0.0609(13) -0.0003(9) 0.0073(9) 0.0015(10)

loop_
_atom_type_symbol
_atom_type_description
_atom_type_scat_dispersion_real
_atom_type_scat_dispersion_imag
_atom_type_scat_source
C C 0.0033 0.0016 'International Tables Vol C Tables 4.2.6.8 and 6.1.1.4'
H H 0.0000 0.0000 'International Tables Vol C Tables 4.2.6.8 and 6.1.1.4'
N N 0.0061 0.0033 'International Tables Vol C Tables 4.2.6.8 and 6.1.1.4'
O O 0.0106 0.0060 'International Tables Vol C Tables 4.2.6.8 and 6.1.1.4'
Cd Cd -0.8075 1.2024 'International Tables Vol C Tables 4.2.6.8 and 6.1.1.4'

loop_
_geom_angle_atom_site_label_1
_geom_angle_atom_site_label_2
_geom_angle_atom_site_label_3
_geom_angle_site_symmetry_1
_geom_angle_site_symmetry_3
_geom_angle
_geom_angle_publ_flag
O2 C1 O1 . . 121.9(2) ?
O2 C1 C2 . . 118.4(2) ?
O1 C1 C2 . . 119.7(2) ?
C3 C2 C7 . . 119.2(2) ?
C3 C2 C1 . . 117.3(2) ?
C7 C2 C1 . . 123.5(2) ?
C4 C3 C2 . . 122.1(2) ?
C4 C3 H3 . . 119.0 ?
C2 C3 H3 . . 119.0 ?
C5 C4 C3 . . 118.8(3) ?
C5 C4 H4 . . 120.6 ?
C3 C4 H4 . . 120.6 ?
C6 C5 C4 . . 120.1(2) ?
C6 C5 H5 . . 119.9 ?
C4 C5 H5 . . 119.9 ?
C5 C6 C7 . . 122.3(2) ?
C5 C6 H6 . . 118.8 ?
C7 C6 H6 . . 118.8 ?
C6 C7 C2 . . 117.4(2) ?
C6 C7 C24 . 3_665 116.8(2) ?
C2 C7 C24 . 3_665 125.8(2) ?
N1 C8 C9 . . 123.2(3) ?
N1 C8 H8 . . 118.4 ?
C9 C8 H8 . . 118.4 ?
C10 C9 C8 . . 118.2(3) ?
C10 C9 H9 . . 120.9 ?
C8 C9 H9 . . 120.9 ?
C9 C10 C11 . . 120.0(3) ?
C9 C10 H10 . . 120.0 ?
C11 C10 H10 . . 120.0 ?
C10 C11 C12 . . 118.7(3) ?
C10 C11 H11 . . 120.6 ?
C12 C11 H11 . . 120.6 ?
N1 C12 C11 . . 121.6(3) ?
N1 C12 C13 . . 116.3(2) ?
C11 C12 C13 . . 122.1(3) ?
N2 C13 C14 . . 120.5(3) ?
N2 C13 C12 . . 116.7(2) ?
C14 C13 C12 . . 122.8(3) ?
C15 C14 C13 . . 119.7(3) ?
C15 C14 H14 . . 120.2 ?
C13 C14 H14 . . 120.2 ?
C16 C15 C14 . . 119.4(3) ?
C16 C15 H15 . . 120.3 ?
C14 C15 H15 . . 120.3 ?
C15 C16 C17 . . 118.7(3) ?
C15 C16 H16 . . 120.7 ?
C17 C16 H16 . . 120.7 ?
N2 C17 C16 . . 122.9(3) ?
N2 C17 H17 . . 118.5 ?
C16 C17 H17 . . 118.5 ?
O3 C18 O4 . . 123.4(2) ?
O3 C18 C19 . . 122.4(2) ?
O4 C18 C19 . . 114.2(2) ?
C20 C19 C24 . . 119.2(2) ?
C20 C19 C18 . . 117.6(2) ?
C24 C19 C18 . . 123.2(2) ?
C21 C20 C19 . . 122.0(3) ?
C21 C20 H20 . . 119.0 ?
C19 C20 H20 . . 119.0 ?
C22 C21 C20 . . 119.5(3) ?
C22 C21 H21 . . 120.3 ?
C20 C21 H21 . . 120.3 ?
C21 C22 C23 . . 119.6(3) ?
C21 C22 H22 . . 120.2 ?
C23 C22 H22 . . 120.2 ?
C22 C23 C24 . . 121.8(3) ?
C22 C23 H23 . . 119.1 ?
C24 C23 H23 . . 119.1 ?
C23 C24 C19 . . 117.9(2) ?
C23 C24 C7 . 3_665 116.5(2) ?
C19 C24 C7 . 3_665 125.5(2) ?
O4 Cd1 O1 . . 123.82(7) ?
O4 Cd1 N2 . . 123.57(7) ?
O1 Cd1 N2 . . 112.39(7) ?
O4 Cd1 N1 . . 96.65(8) ?
O1 Cd1 N1 . . 106.70(7) ?
N2 Cd1 N1 . . 70.19(8) ?
O4 Cd1 O5 . . 96.51(7) ?
O1 Cd1 O5 . . 81.60(7) ?
N2 Cd1 O5 . . 86.34(8) ?
N1 Cd1 O5 . . 156.53(7) ?
O4 Cd1 O2 . . 78.88(7) ?
O1 Cd1 O2 . . 53.40(6) ?
N2 Cd1 O2 . . 148.28(7) ?
N1 Cd1 O2 . . 86.32(8) ?
O5 Cd1 O2 . . 115.29(7) ?
C8 N1 C12 . . 118.2(3) ?
C8 N1 Cd1 . . 124.6(2) ?
C12 N1 Cd1 . . 117.16(18) ?
C17 N2 C13 . . 118.8(2) ?
C17 N2 Cd1 . . 121.77(18) ?
C13 N2 Cd1 . . 117.42(17) ?
C1 O1 Cd1 . . 100.02(15) ?
C1 O2 Cd1 . . 84.66(16) ?
C18 O4 Cd1 . . 111.79(16) ?
Cd1 O5 H1W . . 105(3) ?
Cd1 O5 H2W . . 110(3) ?
H1W O5 H2W . . 104(4) ?

loop_
_geom_bond_atom_site_label_1
_geom_bond_atom_site_label_2
_geom_bond_site_symmetry_2
_geom_bond_distance
_geom_bond_publ_flag
C1 O2 . 1.252(3) ?
C1 O1 . 1.259(3) ?
C1 C2 . 1.505(3) ?
C2 C3 . 1.388(3) ?
C2 C7 . 1.404(3) ?
C3 C4 . 1.375(3) ?
C3 H3 . 0.9300 ?
C4 C5 . 1.371(4) ?
C4 H4 . 0.9300 ?
C5 C6 . 1.371(4) ?
C5 H5 . 0.9300 ?
C6 C7 . 1.394(3) ?
C6 H6 . 0.9300 ?
C7 C24 3_665 1.493(3) ?
C8 N1 . 1.334(4) ?
C8 C9 . 1.375(5) ?
C8 H8 . 0.9300 ?
C9 C10 . 1.366(5) ?
C9 H9 . 0.9300 ?
C10 C11 . 1.369(5) ?
C10 H10 . 0.9300 ?
C11 C12 . 1.389(4) ?
C11 H11 . 0.9300 ?
C12 N1 . 1.343(3) ?
C12 C13 . 1.481(4) ?
C13 N2 . 1.342(3) ?
C13 C14 . 1.391(4) ?
C14 C15 . 1.372(5) ?
C14 H14 . 0.9300 ?
C15 C16 . 1.363(5) ?
C15 H15 . 0.9300 ?
C16 C17 . 1.370(4) ?
C16 H16 . 0.9300 ?
C17 N2 . 1.337(4) ?
C17 H17 . 0.9300 ?
C18 O3 . 1.219(3) ?
C18 O4 . 1.289(3) ?
C18 C19 . 1.513(3) ?
C19 C20 . 1.385(4) ?
C19 C24 . 1.397(3) ?
C20 C21 . 1.375(4) ?
C20 H20 . 0.9300 ?
C21 C22 . 1.367(4) ?
C21 H21 . 0.9300 ?
C22 C23 . 1.382(4) ?
C22 H22 . 0.9300 ?
C23 C24 . 1.397(4) ?
C23 H23 . 0.9300 ?
C24 C7 3_665 1.493(3) ?
Cd1 O4 . 2.1960(18) y
Cd1 O1 . 2.2540(18) y
Cd1 N2 . 2.324(2) y
Cd1 N1 . 2.362(2) y
Cd1 O5 . 2.385(2) y
Cd1 O2 . 2.586(2) y
O5 H1W . 0.81(4) ?
O5 H2W . 0.80(4) ?

loop_
_geom_hbond_atom_site_label_D
_geom_hbond_atom_site_label_H
_geom_hbond_atom_site_label_A
_geom_hbond_site_symmetry_A
_geom_hbond_distance_DH
_geom_hbond_distance_HA
_geom_hbond_distance_DA
_geom_hbond_angle_DHA
O5 H1W O4 3_665 0.81(4) 1.94(4) 2.738(3) 168(4)
O5 H2W O2 3_665 0.80(4) 2.28(4) 2.932(3) 138(3)
